data_4327163
loop_
_publ_author_name
'M. Jaya Prakash'
'Slavi C. Sevov'

_publ_section_title
;
 Hydrogen-Bonded Inclusion Compounds with Reversed Polarity: Anionic
 Metal-Complexes and Cationic Organic Linkers
;
_journal_name_full 'Inorganic Chemistry'
_journal_page_first 12739
_journal_page_last 12746
_journal_paper_doi 10.1021/ic2018715
_journal_volume 50
_journal_year 2011
_chemical_formula_sum 'C12 H14 Co N3 O11'
_chemical_formula_weight 435.19
_chemical_name_common Coenox2-BPYE-H2O
_chemical_name_systematic
; 
 ? 
;
_space_group_IT_number 2
_symmetry_cell_setting triclinic
_symmetry_space_group_name_Hall '-P 1'
_symmetry_space_group_name_H-M 'P -1'
_atom_sites_solution_hydrogens geom
_atom_sites_solution_primary direct
_atom_sites_solution_secondary difmap
_audit_creation_method SHELXL-97
_cell_angle_alpha 63.1380(10)
_cell_angle_beta 77.106(2)
_cell_angle_gamma 80.187(2)
_cell_formula_units_Z 2
_cell_length_a 6.7369(6)
_cell_length_b 11.7201(10)
_cell_length_c 12.3229(11)
_cell_measurement_temperature 119(2)
_cell_volume 843.39(13)
_computing_cell_refinement 'Bruker SMART'
_computing_data_collection 'Bruker SMART'
_computing_data_reduction 'Bruker SHELXTL-V5.1'
_computing_molecular_graphics Diomand
_computing_publication_material 'SHELXL-97 (Sheldrick, 1997)'
_computing_structure_refinement 'SHELXL-97 (Sheldrick, 2008)'
_computing_structure_solution 'SHELXS-97 (Sheldrick, 2008)'
_diffrn_ambient_temperature 119(2)
_diffrn_measured_fraction_theta_full 0.995
_diffrn_measured_fraction_theta_max 0.995
_diffrn_measurement_device_type 'CCD area detector'
_diffrn_measurement_method 'phi and omega scans'
_diffrn_radiation_monochromator graphite
_diffrn_radiation_source 'fine-focus sealed tube'
_diffrn_radiation_type MoK\a
_diffrn_radiation_wavelength 0.71073
_diffrn_reflns_av_R_equivalents 0.0166
_diffrn_reflns_av_sigmaI/netI 0.0169
_diffrn_reflns_limit_h_max 8
_diffrn_reflns_limit_h_min -8
_diffrn_reflns_limit_k_max 14
_diffrn_reflns_limit_k_min -14
_diffrn_reflns_limit_l_max 15
_diffrn_reflns_limit_l_min -15
_diffrn_reflns_number 11479
_diffrn_reflns_theta_full 26.32
_diffrn_reflns_theta_max 26.32
_diffrn_reflns_theta_min 1.88
_exptl_absorpt_coefficient_mu 1.084
_exptl_absorpt_correction_T_max 0.897
_exptl_absorpt_correction_T_min 0.751
_exptl_absorpt_correction_type multi-scan
_exptl_absorpt_process_details 'Blessing, R.H. (1995) Acta Cryst. A51, 33-38'
_exptl_crystal_colour pink
_exptl_crystal_density_diffrn 1.714
_exptl_crystal_description plate
_exptl_crystal_F_000 444
_exptl_crystal_size_max 0.42
_exptl_crystal_size_mid 0.22
_exptl_crystal_size_min 0.10
_refine_diff_density_max 1.948
_refine_diff_density_min -1.052
_refine_diff_density_rms 0.091
_refine_ls_extinction_method none
_refine_ls_goodness_of_fit_ref 1.078
_refine_ls_hydrogen_treatment mixed
_refine_ls_matrix_type full
_refine_ls_number_parameters 268
_refine_ls_number_reflns 3416
_refine_ls_number_restraints 0
_refine_ls_restrained_S_all 1.078
_refine_ls_R_factor_all 0.0414
_refine_ls_R_factor_gt 0.0392
_refine_ls_shift/su_max 0.001
_refine_ls_shift/su_mean 0.000
_refine_ls_structure_factor_coef Fsqd
_refine_ls_weighting_details 'calc w=1/[\s^2^(Fo^2^)+(0.0411P)^2^+2.1514P] where P=(Fo^2^+2Fc^2^)/3'
_refine_ls_weighting_scheme calc
_refine_ls_wR_factor_gt 0.0982
_refine_ls_wR_factor_ref 0.0996
_reflns_number_gt 3209
_reflns_number_total 3416
_reflns_threshold_expression >2sigma(I)
_cod_data_source_file ic2018715_si_002_6.cif
_cod_data_source_block Coenox2-BPYE-H2O
_cod_database_code 4327163

loop_
_symmetry_equiv_pos_as_xyz
'x, y, z'
'-x, -y, -z'

loop_
_atom_site_label
_atom_site_type_symbol
_atom_site_fract_x
_atom_site_fract_y
_atom_site_fract_z
_atom_site_U_iso_or_equiv
_atom_site_adp_type
_atom_site_occupancy
_atom_site_symmetry_multiplicity
_atom_site_calc_flag
_atom_site_refinement_flags
Co1 Co 0.70992(5) 0.76472(3) 0.73648(3) 0.01062(11) Uani 1 1 d .
O5 O 0.7278(3) 0.59739(17) 0.74302(17) 0.0148(4) Uani 1 1 d .
O4 O 1.0007(3) 0.76803(17) 0.70063(16) 0.0148(4) Uani 1 1 d .
O1 O 0.7195(3) 0.83970(18) 0.56301(16) 0.0152(4) Uani 1 1 d .
O8 O 0.7166(3) 0.67915(17) 0.90823(16) 0.0135(4) Uani 1 1 d .
O3 O 1.2475(3) 0.8360(2) 0.53619(18) 0.0205(4) Uani 1 1 d .
O6 O 0.7386(3) 0.39229(18) 0.88051(19) 0.0210(4) Uani 1 1 d .
O7 O 0.7414(3) 0.47992(18) 1.05719(17) 0.0199(4) Uani 1 1 d .
O2 O 0.9515(3) 0.8957(2) 0.39038(17) 0.0216(4) Uani 1 1 d .
C10 C 0.7316(4) 0.5556(2) 0.9502(2) 0.0135(5) Uani 1 1 d .
C9 C 0.7333(4) 0.5075(2) 0.8521(2) 0.0142(5) Uani 1 1 d .
C7 C 0.9016(4) 0.8559(2) 0.5026(2) 0.0138(5) Uani 1 1 d .
C12 C 0.3310(4) 0.8724(3) 0.8070(3) 0.0181(5) Uani 1 1 d .
H12B H 0.3386 0.8421 0.8952 0.022 Uiso 1 1 calc R
H12A H 0.1864 0.8974 0.7958 0.022 Uiso 1 1 calc R
C8 C 1.0683(4) 0.8179(2) 0.5847(2) 0.0133(5) Uani 1 1 d .
C6 C 0.9168(5) 0.5395(3) 0.5022(3) 0.0222(6) Uani 1 1 d .
C4 C 0.5955(5) 0.6606(3) 0.4364(3) 0.0218(6) Uani 1 1 d .
H4A H 0.5879 0.6949 0.4939 0.026 Uiso 1 1 calc R
C3 C 0.7623(4) 0.5766(3) 0.4221(3) 0.0198(6) Uani 1 1 d .
C11 C 0.4598(4) 0.9845(3) 0.7275(3) 0.0206(6) Uani 1 1 d .
H11A H 0.4368 1.0225 0.6410 0.025 Uiso 1 1 calc R
H11B H 0.4252 1.0515 0.7581 0.025 Uiso 1 1 calc R
C5 C 0.4431(5) 0.6936(3) 0.3680(3) 0.0224(6) Uani 1 1 d .
H5A H 0.3293 0.7500 0.3786 0.027 Uiso 1 1 calc R
C2 C 0.7687(4) 0.5313(3) 0.3337(3) 0.0218(6) Uani 1 1 d .
H2A H 0.8808 0.4752 0.3204 0.026 Uiso 1 1 calc R
C1 C 0.6139(5) 0.5677(3) 0.2665(3) 0.0234(6) Uani 1 1 d .
H1A H 0.6191 0.5374 0.2062 0.028 Uiso 1 1 calc R
N3 N 0.4170(3) 0.7710(2) 0.7656(2) 0.0146(4) Uani 1 1 d .
N2 N 0.6761(4) 0.9320(2) 0.7358(2) 0.0157(5) Uani 1 1 d .
N1 N 0.4544(4) 0.6463(2) 0.2859(2) 0.0218(5) Uani 1 1 d .
O20 O 0.1038(7) 0.2368(4) 0.9518(4) 0.0927(15) Uani 1 1 d .
O21 O 0.0810(4) 0.8070(2) 0.2096(2) 0.0385(6) Uani 1 1 d .
O22 O 0.3069(6) 1.0087(3) 0.0545(3) 0.0645(9) Uani 1 1 d .
H1B H 0.356(6) 0.668(4) 0.244(4) 0.038(11) Uiso 1 1 d .
H6A H 0.890(5) 0.569(3) 0.569(3) 0.026(9) Uiso 1 1 d .
H3B H 0.371(5) 0.701(3) 0.819(3) 0.020(8) Uiso 1 1 d .
H2C H 0.700(5) 0.928(3) 0.800(3) 0.017(8) Uiso 1 1 d .
H3A H 0.381(5) 0.790(3) 0.694(3) 0.018(8) Uiso 1 1 d .
H2B H 0.752(6) 0.982(4) 0.678(4) 0.030(10) Uiso 1 1 d .

loop_
_atom_site_aniso_label
_atom_site_aniso_U_11
_atom_site_aniso_U_22
_atom_site_aniso_U_33
_atom_site_aniso_U_23
_atom_site_aniso_U_13
_atom_site_aniso_U_12
Co1 0.00968(18) 0.01153(18) 0.00935(18) -0.00322(13) -0.00100(12) -0.00208(12)
O5 0.0171(9) 0.0151(9) 0.0130(9) -0.0072(7) -0.0009(7) -0.0020(7)
O4 0.0118(9) 0.0186(9) 0.0126(9) -0.0051(7) -0.0019(7) -0.0024(7)
O1 0.0123(9) 0.0188(9) 0.0115(9) -0.0034(7) -0.0015(7) -0.0032(7)
O8 0.0155(9) 0.0134(8) 0.0118(9) -0.0053(7) -0.0021(7) -0.0026(7)
O3 0.0126(9) 0.0303(11) 0.0183(10) -0.0107(8) 0.0011(7) -0.0047(8)
O6 0.0259(10) 0.0141(9) 0.0243(11) -0.0092(8) -0.0063(8) 0.0005(8)
O7 0.0251(10) 0.0178(9) 0.0130(9) -0.0021(8) -0.0040(8) -0.0046(8)
O2 0.0197(10) 0.0293(11) 0.0118(9) -0.0054(8) -0.0009(8) -0.0042(8)
C10 0.0096(11) 0.0163(12) 0.0133(12) -0.0056(10) 0.0002(9) -0.0028(9)
C9 0.0102(11) 0.0157(12) 0.0165(13) -0.0072(10) -0.0014(9) -0.0009(9)
C7 0.0156(12) 0.0117(11) 0.0136(12) -0.0049(10) -0.0022(10) -0.0018(9)
C12 0.0127(12) 0.0178(13) 0.0212(14) -0.0082(11) 0.0013(10) -0.0003(10)
C8 0.0134(12) 0.0124(12) 0.0141(12) -0.0060(10) -0.0016(10) -0.0012(9)
C6 0.0256(15) 0.0237(14) 0.0190(14) -0.0113(12) 0.0022(11) -0.0078(11)
C4 0.0273(15) 0.0222(14) 0.0184(14) -0.0111(11) 0.0037(11) -0.0118(12)
C3 0.0219(14) 0.0183(13) 0.0167(13) -0.0043(11) 0.0010(11) -0.0105(11)
C11 0.0174(13) 0.0138(13) 0.0255(15) -0.0060(11) -0.0015(11) 0.0019(10)
C5 0.0225(14) 0.0183(13) 0.0227(15) -0.0081(11) 0.0057(11) -0.0070(11)
C2 0.0217(14) 0.0207(14) 0.0219(14) -0.0105(12) 0.0039(11) -0.0055(11)
C1 0.0289(16) 0.0267(15) 0.0182(14) -0.0132(12) 0.0045(12) -0.0121(12)
N3 0.0128(11) 0.0154(11) 0.0130(11) -0.0034(9) -0.0018(9) -0.0030(9)
N2 0.0144(11) 0.0150(11) 0.0151(12) -0.0050(9) 0.0009(9) -0.0037(9)
N1 0.0213(12) 0.0241(13) 0.0168(12) -0.0039(10) -0.0023(10) -0.0086(10)
O20 0.109(3) 0.083(3) 0.072(2) 0.012(2) -0.045(2) -0.063(2)
O21 0.0479(15) 0.0305(12) 0.0347(13) -0.0171(11) 0.0011(11) 0.0010(11)
O22 0.093(3) 0.0552(19) 0.0449(18) -0.0189(15) -0.0009(17) -0.0258(18)

loop_
_atom_type_symbol
_atom_type_description
_atom_type_scat_dispersion_real
_atom_type_scat_dispersion_imag
_atom_type_scat_source
C C 0.0033 0.0016 'International Tables Vol C Tables 4.2.6.8 and 6.1.1.4'
H H 0.0000 0.0000 'International Tables Vol C Tables 4.2.6.8 and 6.1.1.4'
N N 0.0061 0.0033 'International Tables Vol C Tables 4.2.6.8 and 6.1.1.4'
O O 0.0106 0.0060 'International Tables Vol C Tables 4.2.6.8 and 6.1.1.4'
Co Co 0.3494 0.9721 'International Tables Vol C Tables 4.2.6.8 and 6.1.1.4'

loop_
_geom_angle_atom_site_label_1
_geom_angle_atom_site_label_2
_geom_angle_atom_site_label_3
_geom_angle
_geom_angle_site_symmetry_1
O8 Co1 O1 175.28(8) .
O8 Co1 O5 85.99(8) .
O1 Co1 O5 90.34(8) .
O8 Co1 O4 90.99(8) .
O1 Co1 O4 86.14(8) .
O5 Co1 O4 91.77(8) .
O8 Co1 N3 91.35(9) .
O1 Co1 N3 91.65(9) .
O5 Co1 N3 90.51(9) .
O4 Co1 N3 176.84(9) .
O8 Co1 N2 92.65(9) .
O1 Co1 N2 91.17(10) .
O5 Co1 N2 176.62(9) .
O4 Co1 N2 91.34(9) .
N3 Co1 N2 86.43(10) .
C9 O5 Co1 112.84(16) .
C8 O4 Co1 112.42(16) .
C7 O1 Co1 112.94(16) .
C10 O8 Co1 112.99(16) .
O7 C10 O8 125.2(2) .
O7 C10 C9 120.8(2) .
O8 C10 C9 114.0(2) .
O6 C9 O5 125.1(2) .
O6 C9 C10 120.8(2) .
O5 C9 C10 114.1(2) .
O2 C7 O1 126.2(2) .
O2 C7 C8 119.7(2) .
O1 C7 C8 114.0(2) .
N3 C12 C11 105.7(2) .
O3 C8 O4 126.0(2) .
O3 C8 C7 119.7(2) .
O4 C8 C7 114.3(2) .
C6 C6 C3 124.1(4) 2_766
C5 C4 C3 120.4(3) .
C4 C3 C2 117.5(3) .
C4 C3 C6 118.1(3) .
C2 C3 C6 124.3(3) .
N2 C11 C12 106.1(2) .
N1 C5 C4 119.9(3) .
C1 C2 C3 120.1(3) .
N1 C1 C2 120.0(3) .
C12 N3 Co1 109.40(17) .
C11 N2 Co1 109.15(17) .
C5 N1 C1 122.0(3) .

loop_
_geom_bond_atom_site_label_1
_geom_bond_atom_site_label_2
_geom_bond_distance
_geom_bond_site_symmetry_2
Co1 O8 1.8964(18) .
Co1 O1 1.8990(18) .
Co1 O5 1.9100(18) .
Co1 O4 1.9125(18) .
Co1 N3 1.920(2) .
Co1 N2 1.931(2) .
O5 C9 1.284(3) .
O4 C8 1.279(3) .
O1 C7 1.281(3) .
O8 C10 1.293(3) .
O3 C8 1.229(3) .
O6 C9 1.229(3) .
O7 C10 1.221(3) .
O2 C7 1.227(3) .
C10 C9 1.545(4) .
C7 C8 1.553(4) .
C12 N3 1.480(3) .
C12 C11 1.511(4) .
C6 C6 1.334(6) 2_766
C6 C3 1.471(4) .
C4 C5 1.368(4) .
C4 C3 1.398(4) .
C3 C2 1.401(4) .
C11 N2 1.489(3) .
C5 N1 1.339(4) .
C2 C1 1.367(4) .
C1 N1 1.344(4) .
